data_2218566
loop_
_publ_author_name
'Mohan, R. T. Sabapathy'
'Kamatchi, S.'
'Subramanyam, M.'
'Thiruvalluvar, A.'
'Linden, A.'

_publ_section_title
;
 3-Methyl-5-(4-methylphenyl)cyclohex-2-enone
;
_journal_coeditor_code WN2260
_journal_issue 6
_journal_name_full 'Acta Crystallographica Section E'
_journal_page_first o1066
_journal_paper_doi 10.1107/S1600536808013822
_journal_volume 64
_journal_year 2008
_chemical_formula_iupac 'C14 H16 O'
_chemical_formula_moiety 'C14 H16 O'
_chemical_formula_structural 'C14 H16 O'
_chemical_formula_sum 'C14 H16 O'
_chemical_formula_weight 200.27
_chemical_melting_point 315
_chemical_name_systematic
;
3-Methyl-5-(4-methylphenyl)cyclohex-2-enone
;
_space_group_IT_number 14
_symmetry_cell_setting monoclinic
_symmetry_space_group_name_Hall '-P 2yn'
_symmetry_space_group_name_H-M 'P 1 21/n 1'
_atom_sites_solution_hydrogens geom
_atom_sites_solution_primary direct
_atom_sites_solution_secondary difmap
_cell_angle_alpha 90
_cell_angle_beta 94.994(4)
_cell_angle_gamma 90
_cell_formula_units_Z 4
_cell_length_a 5.2623(3)
_cell_length_b 11.1583(7)
_cell_length_c 19.3341(11)
_cell_measurement_reflns_used 2105
_cell_measurement_temperature 160.0(10)
_cell_measurement_theta_max 25.0
_cell_measurement_theta_min 2.0
_cell_volume 1130.96(12)
_computing_cell_refinement 'DENZO-SMN (Otwinowski & Minor, 1997)'
_computing_data_collection 'COLLECT (Nonius, 2000)'
_computing_data_reduction 'DENZO-SMN and SCALEPACK (Otwinowski & Minor, 1997)'
_computing_molecular_graphics 'ORTEP-3 (Farrugia, 1997)'
_computing_publication_material 'PLATON (Spek, 2003)'
_computing_structure_refinement 'SHELXL97 (Sheldrick, 2008)'
_computing_structure_solution 'SHELXS97 (Sheldrick, 2008)'
_diffrn_ambient_temperature 160.0(10)
_diffrn_detector_area_resol_mean 9
_diffrn_measured_fraction_theta_full 0.999
_diffrn_measured_fraction_theta_max 0.999
_diffrn_measurement_device_type 'Nonius KappaCCD area-detector'
_diffrn_measurement_method '\w scans with \k offsets'
_diffrn_radiation_monochromator 'horizontally mounted graphite crystal'
_diffrn_radiation_source 'Nonius FR590 sealed tube generator'
_diffrn_radiation_type 'Mo K\a'
_diffrn_radiation_wavelength 0.71073
_diffrn_reflns_av_R_equivalents 0.0850
_diffrn_reflns_av_sigmaI/netI 0.0607
_diffrn_reflns_limit_h_max 6
_diffrn_reflns_limit_h_min 0
_diffrn_reflns_limit_k_max 13
_diffrn_reflns_limit_k_min 0
_diffrn_reflns_limit_l_max 22
_diffrn_reflns_limit_l_min -22
_diffrn_reflns_number 16716
_diffrn_reflns_theta_full 25.04
_diffrn_reflns_theta_max 25.04
_diffrn_reflns_theta_min 3.65
_diffrn_standards_decay_% 0
_diffrn_standards_number 0
_exptl_absorpt_coefficient_mu 0.072
_exptl_absorpt_correction_type none
_exptl_crystal_colour colourless
_exptl_crystal_density_diffrn 1.176
_exptl_crystal_density_method 'not measured'
_exptl_crystal_description prism
_exptl_crystal_F_000 432
_exptl_crystal_size_max 0.25
_exptl_crystal_size_mid 0.18
_exptl_crystal_size_min 0.18
_refine_diff_density_max 0.484
_refine_diff_density_min -0.303
_refine_ls_extinction_coef 0.16(2)
_refine_ls_extinction_expression Fc^*^=kFc[1+0.001xFc^2^\l^3^/sin(2\q)]^-1/4^
_refine_ls_extinction_method 'SHELXL97 (Sheldrick, 2008)'
_refine_ls_goodness_of_fit_ref 1.087
_refine_ls_hydrogen_treatment constr
_refine_ls_matrix_type full
_refine_ls_number_parameters 137
_refine_ls_number_reflns 2002
_refine_ls_number_restraints 0
_refine_ls_restrained_S_all 1.087
_refine_ls_R_factor_all 0.1157
_refine_ls_R_factor_gt 0.0721
_refine_ls_shift/su_max_lt 0.001
_refine_ls_shift/su_mean 0.000
_refine_ls_structure_factor_coef Fsqd
_refine_ls_weighting_details 'calc w=1/[\s^2^(Fo^2^)+(0.1423P)^2^] where P=(Fo^2^+2Fc^2^)/3'
_refine_ls_weighting_scheme calc
_refine_ls_wR_factor_gt 0.1815
_refine_ls_wR_factor_ref 0.2305
_reflns_number_gt 1316
_reflns_number_total 2002
_reflns_threshold_expression I>2\s(I)
_cod_data_source_file wn2260.cif
_cod_data_source_block I
_cod_depositor_comments
;
The following automatic conversions were performed:
'_symmetry_cell_setting' value 'Monoclinic' changed to 'monoclinic'
according to '/home/saulius/struct/CIF-dictionaries/cif_core.dic'
dictionary named 'cif_core.dic' version 2.4.1 from 2010-06-29.

Automatic conversion script
Id: cif_fix_enum 1527 2010-12-29 10:47:43Z saulius 

The following automatic conversions were performed:

'_symmetry_cell_setting' value 'Monoclinic' changed to 'monoclinic'
according to /home/saulius/struct/CIF-dictionaries/cif_core.dic
dictionary named 'cif_core.dic' version 2.4.1 from 2010-06-29.

Automatic conversion script
Id: cif_fix_values 1715 2011-07-08 13:25:40Z adriana 
;
_cod_original_sg_symbol_H-M 'P 21/n'
_cod_database_code 2218566
_cod_database_fobs_code 2218566

loop_
_symmetry_equiv_pos_site_id
_symmetry_equiv_pos_as_xyz
1 x,y,z
2 1/2-x,1/2+y,1/2-z
3 -x,-y,-z
4 1/2+x,1/2-y,1/2+z

loop_
_atom_site_aniso_label
_atom_site_aniso_U_11
_atom_site_aniso_U_22
_atom_site_aniso_U_33
_atom_site_aniso_U_12
_atom_site_aniso_U_13
_atom_site_aniso_U_23
O1 0.0439(12) 0.0548(13) 0.0434(13) -0.0079(10) -0.0074(9) 0.0016(9)
C1 0.0331(15) 0.0480(17) 0.0324(15) -0.0016(13) 0.0006(12) -0.0033(12)
C2 0.0340(14) 0.0505(17) 0.0324(15) 0.0048(13) -0.0014(12) 0.0012(12)
C3 0.0368(15) 0.0427(16) 0.0323(15) 0.0072(12) 0.0025(12) -0.0009(12)
C4 0.0379(16) 0.0433(17) 0.0370(16) 0.0007(12) -0.0012(12) 0.0020(12)
C5 0.0421(16) 0.0400(16) 0.0393(16) 0.0006(12) -0.0052(13) 0.0000(12)
C6 0.0429(16) 0.0458(17) 0.0432(17) -0.0035(13) -0.0076(13) 0.0081(13)
C11 0.0393(16) 0.0390(16) 0.0399(16) -0.0028(12) -0.0043(12) 0.0024(12)
C12 0.0485(17) 0.0373(16) 0.0463(18) 0.0028(12) -0.0114(14) -0.0005(12)
C13 0.0471(17) 0.0418(17) 0.0406(17) -0.0031(13) -0.0058(13) -0.0043(12)
C14 0.0366(15) 0.0468(17) 0.0315(15) -0.0018(12) -0.0024(11) 0.0029(12)
C15 0.0403(16) 0.0424(16) 0.0395(17) 0.0052(12) -0.0049(13) 0.0046(12)
C16 0.0449(16) 0.0360(16) 0.0409(17) -0.0035(12) -0.0042(13) -0.0015(12)
C21 0.0443(17) 0.065(2) 0.0398(17) 0.0002(15) -0.0103(13) 0.0021(14)
C31 0.0583(19) 0.0449(17) 0.0441(17) 0.0061(14) -0.0038(14) 0.0024(13)

loop_
_atom_site_type_symbol
_atom_site_label
_atom_site_fract_x
_atom_site_fract_y
_atom_site_fract_z
_atom_site_U_iso_or_equiv
_atom_site_thermal_displace_type
_atom_site_occupancy
O O1 0.8289(3) 0.60964(17) 0.42477(10) 0.0480(7) Uani 1.000
C C1 0.6687(5) 0.5310(2) 0.41187(13) 0.0380(9) Uani 1.000
C C2 0.6807(5) 0.4150(3) 0.44740(14) 0.0392(9) Uani 1.000
C C3 0.5102(5) 0.3288(2) 0.43313(13) 0.0373(9) Uani 1.000
C C4 0.2974(5) 0.3417(2) 0.37608(13) 0.0397(9) Uani 1.000
C C5 0.3519(5) 0.4399(2) 0.32304(14) 0.0410(9) Uani 1.000
C C6 0.4432(5) 0.5523(3) 0.36013(15) 0.0446(10) Uani 1.000
C C11 0.1274(5) 0.4579(2) 0.26887(14) 0.0399(9) Uani 1.000
C C12 0.0467(5) 0.3630(3) 0.22587(15) 0.0449(10) Uani 1.000
C C13 -0.1517(5) 0.3746(3) 0.17411(15) 0.0437(10) Uani 1.000
C C14 -0.2758(5) 0.4829(2) 0.16303(13) 0.0386(9) Uani 1.000
C C15 -0.1973(5) 0.5781(2) 0.20557(14) 0.0412(9) Uani 1.000
C C16 -0.0006(5) 0.5656(2) 0.25810(14) 0.0411(9) Uani 1.000
C C21 -0.4928(5) 0.4965(3) 0.10693(15) 0.0505(10) Uani 1.000
C C31 0.5112(6) 0.2145(2) 0.47430(15) 0.0496(10) Uani 1.000
H H2 0.81624 0.40075 0.48216 0.0471 Uiso 1.000
H H4A 0.27208 0.26420 0.35156 0.0476 Uiso 1.000
H H4B 0.13730 0.36148 0.39696 0.0476 Uiso 1.000
H H5 0.49701 0.41021 0.29761 0.0492 Uiso 1.000
H H6A 0.49029 0.61187 0.32552 0.0536 Uiso 1.000
H H6B 0.30195 0.58644 0.38449 0.0536 Uiso 1.000
H H12 0.13007 0.28779 0.23210 0.0539 Uiso 1.000
H H13 -0.20263 0.30744 0.14604 0.0525 Uiso 1.000
H H15 -0.27932 0.65353 0.19880 0.0494 Uiso 1.000
H H16 0.04671 0.63215 0.28705 0.0493 Uiso 1.000
H H21A -0.55656 0.57899 0.10675 0.0758 Uiso 0.500
H H21B -0.43159 0.47801 0.06168 0.0758 Uiso 0.500
H H21C -0.63066 0.44117 0.11600 0.0758 Uiso 0.500
H H21D -0.52265 0.41979 0.08287 0.0758 Uiso 0.500
H H21E -0.64762 0.52077 0.12794 0.0758 Uiso 0.500
H H21F -0.44855 0.55761 0.07362 0.0758 Uiso 0.500
H H31A 0.37072 0.16309 0.45556 0.0744 Uiso 0.500
H H31B 0.67370 0.17279 0.47117 0.0744 Uiso 0.500
H H31C 0.48990 0.23312 0.52299 0.0744 Uiso 0.500
H H31D 0.65216 0.21624 0.51092 0.0744 Uiso 0.500
H H31E 0.34918 0.20654 0.49531 0.0744 Uiso 0.500
H H31F 0.53298 0.14621 0.44349 0.0744 Uiso 0.500

loop_
_atom_type_symbol
_atom_type_description
_atom_type_scat_dispersion_real
_atom_type_scat_dispersion_imag
_atom_type_scat_source
O O 0.0106 0.0060 'International Tables Vol C Tables 4.2.6.8 and 6.1.1.4'
H H 0.0000 0.0000 'International Tables Vol C Tables 4.2.6.8 and 6.1.1.4'
C C 0.0033 0.0016 'International Tables Vol C Tables 4.2.6.8 and 6.1.1.4'

loop_
_geom_angle_atom_site_label_1
_geom_angle_atom_site_label_2
_geom_angle_atom_site_label_3
_geom_angle
_geom_angle_publ_flag
O1 C1 C2 122.4(2) no
O1 C1 C6 120.7(2) no
C2 C1 C6 116.8(2) no
C1 C2 C3 122.8(2) no
C2 C3 C4 121.9(2) no
C2 C3 C31 122.2(2) no
C4 C3 C31 115.9(2) no
C3 C4 C5 112.6(2) no
C4 C5 C6 110.2(2) no
C4 C5 C11 111.9(2) no
C6 C5 C11 114.5(2) no
C1 C6 C5 112.8(2) no
C5 C11 C12 119.3(2) no
C5 C11 C16 123.8(2) no
C12 C11 C16 116.9(2) no
C11 C12 C13 122.1(3) no
C12 C13 C14 120.6(3) no
C13 C14 C15 117.8(2) no
C13 C14 C21 121.1(2) no
C15 C14 C21 121.1(2) no
C14 C15 C16 121.4(2) no
C11 C16 C15 121.2(2) no
C1 C2 H2 119.00 no
C3 C2 H2 119.00 no
C3 C4 H4A 109.00 no
C3 C4 H4B 109.00 no
C5 C4 H4A 109.00 no
C5 C4 H4B 109.00 no
H4A C4 H4B 108.00 no
C4 C5 H5 107.00 no
C6 C5 H5 107.00 no
C11 C5 H5 107.00 no
C1 C6 H6A 109.00 no
C1 C6 H6B 109.00 no
C5 C6 H6A 109.00 no
C5 C6 H6B 109.00 no
H6A C6 H6B 108.00 no
C11 C12 H12 119.00 no
C13 C12 H12 119.00 no
C12 C13 H13 120.00 no
C14 C13 H13 120.00 no
C14 C15 H15 119.00 no
C16 C15 H15 119.00 no
C11 C16 H16 119.00 no
C15 C16 H16 119.00 no
C14 C21 H21A 109.00 no
C14 C21 H21B 109.00 no
C14 C21 H21C 109.00 no
C14 C21 H21D 109.00 no
C14 C21 H21E 109.00 no
C14 C21 H21F 109.00 no
H21A C21 H21B 109.00 no
H21A C21 H21C 110.00 no
H21A C21 H21D 141.00 no
H21A C21 H21E 56.00 no
H21A C21 H21F 56.00 no
H21B C21 H21C 109.00 no
H21B C21 H21D 56.00 no
H21B C21 H21E 141.00 no
H21B C21 H21F 56.00 no
H21C C21 H21D 56.00 no
H21C C21 H21E 56.00 no
H21C C21 H21F 141.00 no
H21D C21 H21E 109.00 no
H21D C21 H21F 109.00 no
H21E C21 H21F 110.00 no
C3 C31 H31A 109.00 no
C3 C31 H31B 109.00 no
C3 C31 H31C 109.00 no
C3 C31 H31D 109.00 no
C3 C31 H31E 109.00 no
C3 C31 H31F 109.00 no
H31A C31 H31B 109.00 no
H31A C31 H31C 109.00 no
H31A C31 H31D 141.00 no
H31A C31 H31E 56.00 no
H31A C31 H31F 56.00 no
H31B C31 H31C 109.00 no
H31B C31 H31D 56.00 no
H31B C31 H31E 141.00 no
H31B C31 H31F 56.00 no
H31C C31 H31D 56.00 no
H31C C31 H31E 56.00 no
H31C C31 H31F 141.00 no
H31D C31 H31E 109.00 no
H31D C31 H31F 109.00 no
H31E C31 H31F 109.00 no

loop_
_geom_bond_atom_site_label_1
_geom_bond_atom_site_label_2
_geom_bond_distance
_geom_bond_publ_flag
O1 C1 1.227(3) no
C1 C2 1.464(4) no
C1 C6 1.503(4) no
C2 C3 1.328(4) no
C3 C4 1.509(4) no
C3 C31 1.503(3) no
C4 C5 1.545(3) no
C5 C6 1.503(4) no
C5 C11 1.522(4) no
C11 C12 1.390(4) no
C11 C16 1.385(3) no
C12 C13 1.388(4) no
C13 C14 1.381(4) no
C14 C15 1.384(3) no
C14 C21 1.513(4) no
C15 C16 1.393(4) no
C2 H2 0.9500 no
C4 H4A 0.9900 no
C4 H4B 0.9900 no
C5 H5 1.0000 no
C6 H6A 0.9900 no
C6 H6B 0.9900 no
C12 H12 0.9500 no
C13 H13 0.9500 no
C15 H15 0.9500 no
C16 H16 0.9500 no
C21 H21A 0.9800 no
C21 H21B 0.9800 no
C21 H21C 0.9800 no
C21 H21D 0.9800 no
C21 H21E 0.9800 no
C21 H21F 0.9800 no
C31 H31A 0.9800 no
C31 H31B 0.9800 no
C31 H31C 0.9800 no
C31 H31D 0.9800 no
C31 H31E 0.9800 no
C31 H31F 0.9800 no

loop_
_geom_contact_atom_site_label_1
_geom_contact_atom_site_label_2
_geom_contact_distance
_geom_contact_site_symmetry_2
_geom_contact_publ_flag
O1 C31 3.387(3) 3_666 no
O1 H6B 2.6800 1_655 no
O1 H13 2.6500 2_555 no
O1 H2 2.4800 3_766 no
O1 H31C 2.6800 3_666 no
O1 H31E 2.7800 3_666 no
C1 C16 3.594(4) 1_655 no
C1 C2 3.467(4) 3_666 no
C1 C3 3.579(4) 3_666 no
C2 C1 3.467(4) 3_666 no
C2 C2 3.468(4) 3_666 no
C3 C1 3.579(4) 3_666 no
C16 C1 3.594(4) 1_455 no
C31 O1 3.387(3) 3_666 no
C1 H31C 3.0600 3_666 no
C2 H5 2.9700 . no
C2 H4B 2.7400 1_655 no
C4 H12 2.9100 . no
C6 H16 2.5700 . no
C12 H21C 2.9600 1_655 no
C12 H4A 2.8300 . no
C12 H6A 2.9700 2_545 no
C13 H6A 3.0500 2_545 no
C14 H5 3.0700 1_455 no
C15 H6A 2.9800 1_455 no
C16 H6A 2.8400 . no
C16 H6B 2.8100 . no
C21 H31B 3.0700 2_555 no
C21 H31A 2.9100 2_455 no
C31 H21F 3.1000 2_545 no
H2 H4B 2.5000 1_655 no
H2 H31D 2.3200 . no
H2 O1 2.4800 3_766 no
H4A C12 2.8300 . no
H4A H12 2.3800 . no
H4A H31A 2.3200 . no
H4A H31F 2.5200 . no
H4A H21A 2.5200 2_445 no
H4B C2 2.7400 1_455 no
H4B H2 2.5000 1_455 no
H5 C2 2.9700 . no
H5 C14 3.0700 1_655 no
H6A C15 2.9800 1_655 no
H6A C16 2.8400 . no
H6A H16 2.4000 . no
H6A C12 2.9700 2_555 no
H6A C13 3.0500 2_555 no
H6A H12 2.3200 2_555 no
H6A H13 2.4900 2_555 no
H6B O1 2.6800 1_455 no
H6B C16 2.8100 . no
H6B H16 2.2700 . no
H12 C4 2.9100 . no
H12 H4A 2.3800 . no
H12 H6A 2.3200 2_545 no
H12 H16 2.4800 2_545 no
H13 H21D 2.3500 . no
H13 O1 2.6500 2_545 no
H13 H6A 2.4900 2_545 no
H15 H21A 2.3500 . no
H16 C6 2.5700 . no
H16 H6A 2.4000 . no
H16 H6B 2.2700 . no
H16 H12 2.4800 2_555 no
H21A H15 2.3500 . no
H21A H4A 2.5200 2_455 no
H21C C12 2.9600 1_455 no
H21D H13 2.3500 . no
H21F C31 3.1000 2_555 no
H31A H4A 2.3200 . no
H31A C21 2.9100 2_445 no
H31B C21 3.0700 2_545 no
H31C O1 2.6800 3_666 no
H31C C1 3.0600 3_666 no
H31D H2 2.3200 . no
H31E O1 2.7800 3_666 no
H31F H4A 2.5200 . no

loop_
_geom_hbond_atom_site_label_D
_geom_hbond_atom_site_label_H
_geom_hbond_atom_site_label_A
_geom_hbond_site_symmetry_A
_geom_hbond_distance_DH
_geom_hbond_distance_HA
_geom_hbond_distance_DA
_geom_hbond_angle_DHA
_geom_hbond_publ_flag
C2 H2 O1 3_766 0.95 2.48 3.425(3) 173 yes
C5 H5 Cg 1_655 1.00 2.94 3.818(3) 147 yes

loop_
_geom_torsion_atom_site_label_1
_geom_torsion_atom_site_label_2
_geom_torsion_atom_site_label_3
_geom_torsion_atom_site_label_4
_geom_torsion
_geom_torsion_publ_flag
O1 C1 C2 C3 -179.1(3) no
C6 C1 C2 C3 3.3(4) no
O1 C1 C6 C5 149.3(2) no
C2 C1 C6 C5 -33.1(3) no
C1 C2 C3 C4 3.3(4) no
C1 C2 C3 C31 -174.4(2) no
C2 C3 C4 C5 19.3(3) no
C31 C3 C4 C5 -162.8(2) no
C3 C4 C5 C6 -47.3(3) no
C3 C4 C5 C11 -175.9(2) no
C4 C5 C6 C1 54.2(3) no
C11 C5 C6 C1 -178.6(2) no
C4 C5 C11 C12 -61.2(3) no
C4 C5 C11 C16 120.6(3) no
C6 C5 C11 C12 172.5(2) no
C6 C5 C11 C16 -5.7(4) no
C5 C11 C12 C13 -178.0(3) no
C16 C11 C12 C13 0.4(4) no
C5 C11 C16 C15 177.0(2) no
C12 C11 C16 C15 -1.3(4) no
C11 C12 C13 C14 0.6(4) no
C12 C13 C14 C15 -0.7(4) no
C12 C13 C14 C21 -179.8(3) no
C13 C14 C15 C16 -0.3(4) no
C21 C14 C15 C16 178.9(2) no
C14 C15 C16 C11 1.3(4) no
